data_7221000
loop_
_publ_author_name
'Havlik, Ales'
'Lama\<c, Martin'
'Pinkas, Jiri'
'R\%u\<zi\<cka, Ale\<s'
'Horacek, Michal'

_publ_section_title
;
 Mixed Amido-cyclopentadienyl Group 4 Metal Complexes
;
_journal_name_full 'RSC Adv.'
_journal_paper_doi 10.1039/C5RA07742G
_journal_year 2015
_chemical_formula_moiety 'C46 H69 N3 Zr'
_chemical_formula_sum 'C46 H69 N3 Zr'
_chemical_formula_weight 755.26
_chemical_name_systematic
; 
 ? 
;
_space_group_IT_number 2
_symmetry_cell_setting triclinic
_symmetry_space_group_name_Hall '-P 1'
_symmetry_space_group_name_H-M 'P -1'
_atom_sites_solution_hydrogens geom
_atom_sites_solution_primary direct
_atom_sites_solution_secondary difmap
_audit_creation_method SHELXL-97
_audit_update_record
;
2015-06-22 deposited with the CCDC.
2015-07-02 downloaded from the CCDC.
;
_cell_angle_alpha 89.837(6)
_cell_angle_beta 85.731(5)
_cell_angle_gamma 70.379(7)
_cell_formula_units_Z 2
_cell_length_a 10.5520(9)
_cell_length_b 11.3391(10)
_cell_length_c 19.2680(15)
_cell_measurement_reflns_used 43774
_cell_measurement_temperature 150(1)
_cell_measurement_theta_max 27.5
_cell_measurement_theta_min 1
_cell_volume 2164.9(3)
_computing_cell_refinement 'COLLECT and DENZO'
_computing_data_collection 'COLLECT (Hooft, 1998) and DENZO (Otwinowski & Minor, 1997)'
_computing_data_reduction 'COLLECT and DENZO'
_computing_molecular_graphics 'PLATON (Spek, 2003)'
_computing_publication_material 'SHELXL-97 (Sheldrick, 2008)'
_computing_structure_refinement 'SHELXL-97 (Sheldrick, 1997)'
_computing_structure_solution 'SIR92 (Altomare et al., 1994)'
_diffrn_ambient_temperature 150(1)
_diffrn_detector_area_resol_mean 9.091
_diffrn_measured_fraction_theta_full 0.994
_diffrn_measured_fraction_theta_max 0.994
_diffrn_measurement_device_type 'Bruker Nonius KappaCCD area detector'
_diffrn_measurement_method '\f and \w scans to fill the Ewald sphere'
_diffrn_radiation_monochromator graphite
_diffrn_radiation_source 'fine-focus sealed tube'
_diffrn_radiation_type MoK\a
_diffrn_radiation_wavelength 0.71073
_diffrn_reflns_av_R_equivalents 0.0483
_diffrn_reflns_av_sigmaI/netI 0.0357
_diffrn_reflns_limit_h_max 13
_diffrn_reflns_limit_h_min -13
_diffrn_reflns_limit_k_max 14
_diffrn_reflns_limit_k_min -14
_diffrn_reflns_limit_l_max 25
_diffrn_reflns_limit_l_min -24
_diffrn_reflns_number 43669
_diffrn_reflns_theta_full 27.50
_diffrn_reflns_theta_max 27.50
_diffrn_reflns_theta_min 2.06
_diffrn_standards_number 0
_exptl_absorpt_coefficient_mu 0.286
_exptl_absorpt_correction_T_max 0.978
_exptl_absorpt_correction_T_min 0.939
_exptl_absorpt_correction_type integration
_exptl_absorpt_process_details
;
Gaussian integration (Coppens, 1970)
;
_exptl_crystal_colour colourless
_exptl_crystal_density_diffrn 1.159
_exptl_crystal_density_method 'not measured'
_exptl_crystal_description plate
_exptl_crystal_F_000 812
_exptl_crystal_size_max 0.26
_exptl_crystal_size_mid 0.23
_exptl_crystal_size_min 0.08
_refine_diff_density_max 0.383
_refine_diff_density_min -0.326
_refine_diff_density_rms 0.055
_refine_ls_extinction_method none
_refine_ls_goodness_of_fit_ref 1.114
_refine_ls_hydrogen_treatment constr
_refine_ls_matrix_type full
_refine_ls_number_parameters 451
_refine_ls_number_reflns 9893
_refine_ls_number_restraints 0
_refine_ls_restrained_S_all 1.114
_refine_ls_R_factor_all 0.0520
_refine_ls_R_factor_gt 0.0377
_refine_ls_shift/su_max 0.001
_refine_ls_shift/su_mean 0.000
_refine_ls_structure_factor_coef Fsqd
_refine_ls_weighting_details 'calc w=1/[\s^2^(Fo^2^)+(0.0292P)^2^+1.0987P] where P=(Fo^2^+2Fc^2^)/3'
_refine_ls_weighting_scheme calc
_refine_ls_wR_factor_gt 0.0780
_refine_ls_wR_factor_ref 0.0856
_reflns_number_gt 8380
_reflns_number_total 9893
_reflns_threshold_expression >2sigma(I)
_cod_data_source_file c5ra07742g2.cif
_cod_data_source_block 6
_cod_database_code 7221000

loop_
_symmetry_equiv_pos_as_xyz
'x, y, z'
'-x, -y, -z'

loop_
_atom_site_label
_atom_site_type_symbol
_atom_site_fract_x
_atom_site_fract_y
_atom_site_fract_z
_atom_site_U_iso_or_equiv
_atom_site_adp_type
_atom_site_occupancy
_atom_site_symmetry_multiplicity
_atom_site_calc_flag
_atom_site_refinement_flags
Zr1 Zr 0.263444(18) 0.049170(16) 0.235159(9) 0.02438(6) Uani 1 1 d .
N3 N 0.21200(16) -0.05923(15) 0.16298(8) 0.0301(3) Uani 1 1 d .
H3 H 0.2535 -0.0576 0.1230 0.036 Uiso 1 1 d R
N2 N 0.19290(17) 0.00641(17) 0.33142(8) 0.0365(4) Uani 1 1 d .
H2 H 0.1065 0.0405 0.3356 0.044 Uiso 1 1 d R
C35 C 0.12966(19) -0.13521(17) 0.15897(10) 0.0295(4) Uani 1 1 d .
N1 N 0.13561(17) 0.23177(15) 0.22543(9) 0.0346(4) Uani 1 1 d .
H1 H 0.1624 0.2796 0.2509 0.041 Uiso 1 1 d R
C36 C 0.1849(2) -0.25645(19) 0.12760(11) 0.0349(4) Uani 1 1 d .
C11 C 0.0211(2) 0.30819(17) 0.19281(11) 0.0343(4) Uani 1 1 d .
C16 C -0.0920(2) 0.38612(19) 0.23463(13) 0.0414(5) Uani 1 1 d .
C1 C 0.4499(2) 0.13833(19) 0.20059(12) 0.0370(5) Uani 1 1 d .
C2 C 0.4580(2) 0.1148(2) 0.27202(11) 0.0398(5) Uani 1 1 d .
C4 C 0.5167(2) -0.0733(2) 0.21403(13) 0.0410(5) Uani 1 1 d .
C3 C 0.5002(2) -0.0162(2) 0.28019(12) 0.0432(5) Uani 1 1 d .
C40 C -0.0059(2) -0.09188(19) 0.18596(11) 0.0358(4) Uani 1 1 d .
C12 C 0.0182(2) 0.30656(18) 0.12012(12) 0.0383(5) Uani 1 1 d .
C5 C 0.48382(19) 0.0221(2) 0.16450(11) 0.0365(5) Uani 1 1 d .
C23 C 0.2352(2) -0.0594(2) 0.39309(11) 0.0411(5) Uani 1 1 d .
C30 C 0.3965(4) -0.3910(3) 0.3169(2) 0.0929(11) Uani 1 1 d .
H30A H 0.4811 -0.3789 0.3220 0.111 Uiso 1 1 d R
H30B H 0.3976 -0.4256 0.2713 0.111 Uiso 1 1 d R
H30C H 0.3827 -0.4475 0.3515 0.111 Uiso 1 1 d R
C41 C 0.3270(2) -0.3007(2) 0.09295(12) 0.0424(5) Uani 1 1 d .
H41 H 0.3809 -0.2654 0.1203 0.051 Uiso 1 1 d R
C19 C 0.0996(3) 0.1337(2) 0.02751(13) 0.0510(6) Uani 1 1 d .
H19A H 0.0704 0.0788 0.0577 0.061 Uiso 1 1 d R
H19B H 0.1773 0.0855 -0.0018 0.061 Uiso 1 1 d R
H19C H 0.0282 0.1774 -0.0009 0.061 Uiso 1 1 d R
C13 C -0.0968(2) 0.3837(2) 0.09057(14) 0.0513(6) Uani 1 1 d .
H13 H -0.0990 0.3837 0.0424 0.062 Uiso 1 1 d R
C17 C 0.1361(2) 0.2288(2) 0.07107(12) 0.0413(5) Uani 1 1 d .
H17 H 0.2087 0.1817 0.0996 0.050 Uiso 1 1 d R
C24 C 0.2868(2) -0.1910(2) 0.39109(12) 0.0477(6) Uani 1 1 d .
C44 C -0.0785(2) 0.0411(2) 0.21305(13) 0.0437(5) Uani 1 1 d .
H44 H -0.0122 0.0845 0.2121 0.052 Uiso 1 1 d R
C37 C 0.1051(2) -0.3325(2) 0.12779(12) 0.0457(5) Uani 1 1 d .
H37 H 0.1411 -0.4126 0.1079 0.055 Uiso 1 1 d R
C39 C -0.0805(2) -0.1724(2) 0.18441(13) 0.0474(6) Uani 1 1 d .
H39 H -0.1698 -0.1447 0.2028 0.057 Uiso 1 1 d R
C20 C -0.0896(3) 0.3906(2) 0.31303(14) 0.0540(6) Uani 1 1 d .
H20 H -0.0378 0.3061 0.3272 0.065 Uiso 1 1 d R
C18 C 0.1900(3) 0.3116(2) 0.02311(14) 0.0558(6) Uani 1 1 d .
H18A H 0.2680 0.2603 -0.0049 0.067 Uiso 1 1 d R
H18B H 0.2143 0.3698 0.0508 0.067 Uiso 1 1 d R
H18C H 0.1216 0.3568 -0.0065 0.067 Uiso 1 1 d R
C38 C -0.0258(3) -0.2920(2) 0.15663(13) 0.0512(6) Uani 1 1 d .
H38 H -0.0769 -0.3448 0.1572 0.061 Uiso 1 1 d R
C6 C 0.4245(3) 0.2639(2) 0.16861(17) 0.0611(7) Uani 1 1 d .
H6A H 0.3417 0.3221 0.1894 0.073 Uiso 1 1 d R
H6B H 0.4181 0.2568 0.1195 0.073 Uiso 1 1 d R
H6C H 0.4977 0.2934 0.1764 0.073 Uiso 1 1 d R
C10 C 0.5007(3) 0.0031(3) 0.08712(13) 0.0626(7) Uani 1 1 d .
H10A H 0.5916 -0.0057 0.0707 0.075 Uiso 1 1 d R
H10B H 0.4391 0.0740 0.0660 0.075 Uiso 1 1 d R
H10C H 0.4821 -0.0712 0.0750 0.075 Uiso 1 1 d R
C28 C 0.2287(3) 0.0074(3) 0.45568(12) 0.0513(6) Uani 1 1 d .
C43 C 0.3310(3) -0.2505(3) 0.01978(13) 0.0581(7) Uani 1 1 d .
H43A H 0.2832 -0.2868 -0.0093 0.070 Uiso 1 1 d R
H43B H 0.4232 -0.2724 0.0013 0.070 Uiso 1 1 d R
H43C H 0.2895 -0.1610 0.0212 0.070 Uiso 1 1 d R
C46 C -0.1876(3) 0.1109(3) 0.16494(17) 0.0640(7) Uani 1 1 d .
H46A H -0.1486 0.1044 0.1179 0.077 Uiso 1 1 d R
H46B H -0.2249 0.1976 0.1792 0.077 Uiso 1 1 d R
H46C H -0.2577 0.0744 0.1677 0.077 Uiso 1 1 d R
C25 C 0.3362(3) -0.2526(3) 0.45090(15) 0.0659(8) Uani 1 1 d .
H25 H 0.3730 -0.3396 0.4498 0.079 Uiso 1 1 d R
C27 C 0.2781(3) -0.0600(3) 0.51419(14) 0.0712(9) Uani 1 1 d .
H27 H 0.2742 -0.0170 0.5557 0.085 Uiso 1 1 d R
C14 C -0.2066(3) 0.4592(2) 0.13078(16) 0.0587(7) Uani 1 1 d .
H14 H -0.2823 0.5096 0.1100 0.070 Uiso 1 1 d R
C15 C -0.2040(2) 0.4595(2) 0.20207(16) 0.0540(6) Uani 1 1 d .
H15 H -0.2789 0.5104 0.2292 0.065 Uiso 1 1 d R
C29 C 0.2828(3) -0.2652(2) 0.32646(13) 0.0532(6) Uani 1 1 d .
H29 H 0.2900 -0.2146 0.2860 0.064 Uiso 1 1 d R
C45 C -0.1403(3) 0.0482(3) 0.28771(15) 0.0645(8) Uani 1 1 d .
H45A H -0.2133 0.0154 0.2891 0.077 Uiso 1 1 d R
H45B H -0.1736 0.1338 0.3041 0.077 Uiso 1 1 d R
H45C H -0.0727 -0.0004 0.3169 0.077 Uiso 1 1 d R
C8 C 0.5451(3) -0.0840(3) 0.34608(16) 0.0786(10) Uani 1 1 d .
H8A H 0.5344 -0.1648 0.3450 0.094 Uiso 1 1 d R
H8B H 0.4914 -0.0357 0.3853 0.094 Uiso 1 1 d R
H8C H 0.6383 -0.0942 0.3501 0.094 Uiso 1 1 d R
C42 C 0.3946(3) -0.4424(2) 0.09100(18) 0.0721(8) Uani 1 1 d .
H42A H 0.3851 -0.4743 0.1365 0.086 Uiso 1 1 d R
H42B H 0.4887 -0.4626 0.0766 0.086 Uiso 1 1 d R
H42C H 0.3532 -0.4794 0.0587 0.086 Uiso 1 1 d R
C32 C 0.1652(3) 0.1485(3) 0.45942(13) 0.0585(7) Uani 1 1 d .
H32 H 0.1825 0.1795 0.4134 0.070 Uiso 1 1 d R
C7 C 0.4377(3) 0.2122(3) 0.32833(17) 0.0758(9) Uani 1 1 d .
H7A H 0.5169 0.2358 0.3288 0.091 Uiso 1 1 d R
H7B H 0.4215 0.1783 0.3725 0.091 Uiso 1 1 d R
H7C H 0.3615 0.2845 0.3198 0.091 Uiso 1 1 d R
C26 C 0.3324(4) -0.1875(3) 0.51155(16) 0.0786(10) Uani 1 1 d .
H26 H 0.3667 -0.2305 0.5509 0.094 Uiso 1 1 d R
C9 C 0.5756(3) -0.2120(2) 0.1986(2) 0.0735(9) Uani 1 1 d .
H9A H 0.6519 -0.2480 0.2254 0.088 Uiso 1 1 d R
H9B H 0.6039 -0.2262 0.1499 0.088 Uiso 1 1 d R
H9C H 0.5086 -0.2501 0.2106 0.088 Uiso 1 1 d R
C31 C 0.1471(3) -0.2848(3) 0.32755(16) 0.0717(8) Uani 1 1 d .
H31A H 0.1351 -0.3296 0.3684 0.086 Uiso 1 1 d R
H31B H 0.1439 -0.3321 0.2869 0.086 Uiso 1 1 d R
H31C H 0.0765 -0.2049 0.3284 0.086 Uiso 1 1 d R
C21 C -0.0151(4) 0.4776(3) 0.33517(18) 0.0803(9) Uani 1 1 d .
H21A H 0.0746 0.4505 0.3128 0.096 Uiso 1 1 d R
H21B H -0.0106 0.4750 0.3848 0.096 Uiso 1 1 d R
H21C H -0.0627 0.5617 0.3220 0.096 Uiso 1 1 d R
C34 C 0.0122(3) 0.1861(3) 0.47399(17) 0.0823(10) Uani 1 1 d .
H34A H -0.0235 0.1509 0.4381 0.099 Uiso 1 1 d R
H34B H -0.0276 0.2757 0.4745 0.099 Uiso 1 1 d R
H34C H -0.0082 0.1549 0.5183 0.099 Uiso 1 1 d R
C22 C -0.2286(3) 0.4272(3) 0.35266(18) 0.0848(10) Uani 1 1 d .
H22A H -0.2762 0.5148 0.3474 0.102 Uiso 1 1 d R
H22B H -0.2181 0.4099 0.4011 0.102 Uiso 1 1 d R
H22C H -0.2787 0.3792 0.3344 0.102 Uiso 1 1 d R
C33 C 0.2234(4) 0.2135(4) 0.51236(18) 0.0948(12) Uani 1 1 d .
H33A H 0.1982 0.1935 0.5586 0.114 Uiso 1 1 d R
H33B H 0.1880 0.3025 0.5068 0.114 Uiso 1 1 d R
H33C H 0.3200 0.1852 0.5049 0.114 Uiso 1 1 d R

loop_
_atom_site_aniso_label
_atom_site_aniso_U_11
_atom_site_aniso_U_22
_atom_site_aniso_U_33
_atom_site_aniso_U_23
_atom_site_aniso_U_13
_atom_site_aniso_U_12
Zr1 0.02077(9) 0.02687(9) 0.02653(9) 0.00171(6) -0.00334(6) -0.00909(6)
N3 0.0306(8) 0.0344(8) 0.0294(8) -0.0001(7) 0.0004(7) -0.0172(7)
N2 0.0307(9) 0.0497(10) 0.0306(9) 0.0062(7) -0.0041(7) -0.0154(8)
C35 0.0319(10) 0.0320(10) 0.0296(9) 0.0038(8) -0.0057(8) -0.0167(8)
N1 0.0307(9) 0.0304(8) 0.0416(9) -0.0023(7) -0.0089(7) -0.0077(7)
C36 0.0386(11) 0.0341(10) 0.0357(10) 0.0007(8) -0.0067(9) -0.0164(9)
C11 0.0291(10) 0.0254(9) 0.0502(12) 0.0029(8) -0.0071(9) -0.0110(8)
C16 0.0342(11) 0.0280(10) 0.0605(14) 0.0002(9) -0.0013(10) -0.0088(8)
C1 0.0253(10) 0.0384(11) 0.0516(13) 0.0085(9) -0.0036(9) -0.0166(8)
C2 0.0299(11) 0.0521(13) 0.0430(12) -0.0068(10) -0.0040(9) -0.0209(10)
C4 0.0193(9) 0.0366(11) 0.0667(15) 0.0022(10) -0.0051(9) -0.0085(8)
C3 0.0260(10) 0.0617(14) 0.0491(13) 0.0202(11) -0.0147(9) -0.0217(10)
C40 0.0323(11) 0.0404(11) 0.0394(11) 0.0000(9) -0.0027(9) -0.0183(9)
C12 0.0355(11) 0.0298(10) 0.0509(13) 0.0072(9) -0.0119(9) -0.0111(8)
C5 0.0216(9) 0.0501(12) 0.0392(11) -0.0018(9) 0.0012(8) -0.0148(9)
C23 0.0375(12) 0.0604(14) 0.0320(11) 0.0112(10) -0.0059(9) -0.0247(10)
C30 0.093(3) 0.063(2) 0.105(3) 0.0077(19) 0.003(2) -0.0061(18)
C41 0.0400(12) 0.0363(11) 0.0511(13) -0.0077(10) -0.0032(10) -0.0130(9)
C19 0.0603(16) 0.0441(13) 0.0495(14) 0.0026(11) -0.0127(12) -0.0171(12)
C13 0.0488(14) 0.0410(12) 0.0631(16) 0.0108(11) -0.0219(12) -0.0099(11)
C17 0.0427(12) 0.0378(11) 0.0438(12) 0.0062(9) -0.0104(10) -0.0127(9)
C24 0.0413(13) 0.0611(15) 0.0468(13) 0.0190(11) -0.0086(10) -0.0244(11)
C44 0.0276(11) 0.0436(12) 0.0631(15) -0.0069(11) 0.0015(10) -0.0171(9)
C37 0.0544(14) 0.0373(11) 0.0520(13) -0.0049(10) -0.0032(11) -0.0244(11)
C39 0.0387(12) 0.0563(14) 0.0565(14) -0.0040(11) 0.0038(10) -0.0298(11)
C20 0.0494(14) 0.0448(13) 0.0600(15) -0.0043(11) 0.0062(12) -0.0076(11)
C18 0.0645(17) 0.0528(15) 0.0542(15) 0.0088(12) -0.0054(13) -0.0250(13)
C38 0.0563(15) 0.0537(14) 0.0602(15) -0.0005(12) -0.0033(12) -0.0405(12)
C6 0.0457(14) 0.0500(14) 0.094(2) 0.0265(14) -0.0111(14) -0.0240(12)
C10 0.0455(15) 0.099(2) 0.0455(14) -0.0100(14) 0.0095(11) -0.0299(15)
C28 0.0527(15) 0.0768(17) 0.0359(12) 0.0082(11) -0.0059(10) -0.0365(13)
C43 0.0621(17) 0.0594(16) 0.0538(15) -0.0113(12) 0.0145(13) -0.0255(13)
C46 0.0400(14) 0.0546(15) 0.097(2) 0.0047(15) -0.0102(14) -0.0141(12)
C25 0.0695(19) 0.0725(18) 0.0670(18) 0.0336(15) -0.0284(15) -0.0341(15)
C27 0.090(2) 0.108(3) 0.0374(14) 0.0152(15) -0.0239(14) -0.058(2)
C14 0.0398(14) 0.0417(13) 0.090(2) 0.0145(13) -0.0261(13) -0.0029(11)
C15 0.0328(12) 0.0353(12) 0.087(2) 0.0030(12) -0.0036(12) -0.0018(9)
C29 0.0589(16) 0.0487(14) 0.0511(14) 0.0117(11) -0.0019(12) -0.0174(12)
C45 0.0509(16) 0.0694(18) 0.0722(18) -0.0206(15) 0.0155(14) -0.0231(14)
C8 0.0478(16) 0.127(3) 0.078(2) 0.057(2) -0.0341(15) -0.0465(18)
C42 0.0571(17) 0.0454(15) 0.101(2) -0.0060(15) 0.0059(16) -0.0033(13)
C32 0.0681(18) 0.0782(19) 0.0365(12) -0.0037(12) -0.0036(12) -0.0343(15)
C7 0.0625(18) 0.101(2) 0.076(2) -0.0376(18) -0.0003(15) -0.0444(18)
C26 0.097(3) 0.102(3) 0.0594(18) 0.0414(18) -0.0407(17) -0.058(2)
C9 0.0322(13) 0.0396(13) 0.145(3) -0.0037(16) -0.0104(16) -0.0069(11)
C31 0.085(2) 0.087(2) 0.0599(17) 0.0035(15) -0.0161(16) -0.0484(19)
C21 0.088(2) 0.072(2) 0.080(2) -0.0273(17) 0.0014(18) -0.0281(18)
C34 0.075(2) 0.099(3) 0.066(2) -0.0072(18) 0.0120(16) -0.0241(19)
C22 0.0615(19) 0.087(2) 0.085(2) -0.0010(18) 0.0233(17) -0.0023(17)
C33 0.128(3) 0.097(3) 0.069(2) -0.0172(19) -0.026(2) -0.046(2)

loop_
_atom_type_symbol
_atom_type_description
_atom_type_scat_dispersion_real
_atom_type_scat_dispersion_imag
_atom_type_scat_source
C C 0.0033 0.0016 'International Tables Vol C Tables 4.2.6.8 and 6.1.1.4'
H H 0.0000 0.0000 'International Tables Vol C Tables 4.2.6.8 and 6.1.1.4'
N N 0.0061 0.0033 'International Tables Vol C Tables 4.2.6.8 and 6.1.1.4'
Zr Zr -2.9673 0.5597 'International Tables Vol C Tables 4.2.6.8 and 6.1.1.4'

loop_
_exptl_crystal_face_index_h
_exptl_crystal_face_index_k
_exptl_crystal_face_index_l
_exptl_crystal_face_perp_dist
1 1 0 0.089
-1 -1 0 0.119
0 -1 0 0.116
0 1 0 0.124
0 0 1 0.042
0 0 -1 0.034
1 0 0 0.095
-1 0 0 0.114

loop_
_geom_angle_atom_site_label_1
_geom_angle_atom_site_label_2
_geom_angle_atom_site_label_3
_geom_angle
N2 Zr1 N1 100.91(7)
N2 Zr1 N3 106.07(6)
N1 Zr1 N3 106.64(6)
N2 Zr1 C5 140.17(7)
N1 Zr1 C5 108.49(7)
N3 Zr1 C5 90.81(6)
N2 Zr1 C1 131.04(7)
N1 Zr1 C1 84.46(7)
N3 Zr1 C1 118.98(7)
C5 Zr1 C1 32.36(7)
N2 Zr1 C2 99.22(7)
N1 Zr1 C2 93.99(7)
N3 Zr1 C2 143.24(7)
C5 Zr1 C2 53.33(7)
C1 Zr1 C2 31.99(7)
N2 Zr1 C4 109.57(7)
N1 Zr1 C4 137.36(7)
N3 Zr1 C4 93.02(7)
C5 Zr1 C4 32.15(7)
C1 Zr1 C4 53.06(7)
C2 Zr1 C4 52.93(7)
N2 Zr1 C3 88.06(7)
N1 Zr1 C3 125.67(7)
N3 Zr1 C3 122.14(7)
C5 Zr1 C3 53.01(7)
C1 Zr1 C3 52.86(7)
C2 Zr1 C3 31.98(7)
C4 Zr1 C3 31.70(8)
C35 N3 Zr1 139.77(13)
C35 N3 H3 110.1
Zr1 N3 H3 110.2
C23 N2 Zr1 142.84(14)
C23 N2 H2 108.6
Zr1 N2 H2 108.5
C40 C35 C36 119.53(17)
C40 C35 N3 120.84(17)
C36 C35 N3 119.63(17)
C11 N1 Zr1 144.15(13)
C11 N1 H1 107.9
Zr1 N1 H1 107.9
C37 C36 C35 118.8(2)
C37 C36 C41 120.85(19)
C35 C36 C41 120.30(17)
C12 C11 C16 119.92(19)
C12 C11 N1 120.92(18)
C16 C11 N1 119.15(19)
C15 C16 C11 118.6(2)
C15 C16 C20 120.9(2)
C11 C16 C20 120.6(2)
C2 C1 C5 108.09(18)
C2 C1 C6 125.2(2)
C5 C1 C6 126.4(2)
C2 C1 Zr1 74.37(11)
C5 C1 Zr1 73.33(11)
C6 C1 Zr1 123.32(15)
C1 C2 C3 107.89(19)
C1 C2 C7 125.3(2)
C3 C2 C7 126.6(2)
C1 C2 Zr1 73.64(11)
C3 C2 Zr1 74.77(11)
C7 C2 Zr1 121.79(16)
C3 C4 C5 108.01(19)
C3 C4 C9 125.4(2)
C5 C4 C9 126.2(2)
C3 C4 Zr1 74.40(12)
C5 C4 Zr1 72.55(11)
C9 C4 Zr1 124.55(15)
C4 C3 C2 108.22(19)
C4 C3 C8 125.1(2)
C2 C3 C8 125.8(2)
C4 C3 Zr1 73.90(11)
C2 C3 Zr1 73.25(12)
C8 C3 Zr1 127.44(15)
C39 C40 C35 118.75(19)
C39 C40 C44 117.76(19)
C35 C40 C44 123.39(17)
C13 C12 C11 118.7(2)
C13 C12 C17 117.7(2)
C11 C12 C17 123.58(18)
C4 C5 C1 107.76(19)
C4 C5 C10 125.9(2)
C1 C5 C10 125.8(2)
C4 C5 Zr1 75.30(12)
C1 C5 Zr1 74.31(11)
C10 C5 Zr1 122.76(15)
C24 C23 C28 120.2(2)
C24 C23 N2 119.8(2)
C28 C23 N2 120.0(2)
C29 C30 H30A 109.2
C29 C30 H30B 109.8
H30A C30 H30B 109.5
C29 C30 H30C 109.4
H30A C30 H30C 109.5
H30B C30 H30C 109.5
C36 C41 C43 111.39(19)
C36 C41 C42 113.9(2)
C43 C41 C42 109.8(2)
C36 C41 H41 107.1
C43 C41 H41 107.0
C42 C41 H41 107.3
C17 C19 H19A 109.7
C17 C19 H19B 109.4
H19A C19 H19B 109.5
C17 C19 H19C 109.3
H19A C19 H19C 109.5
H19B C19 H19C 109.5
C14 C13 C12 121.6(2)
C14 C13 H13 119.3
C12 C13 H13 119.1
C12 C17 C18 111.47(19)
C12 C17 C19 112.31(19)
C18 C17 C19 109.8(2)
C12 C17 H17 107.7
C18 C17 H17 107.8
C19 C17 H17 107.6
C25 C24 C23 118.5(2)
C25 C24 C29 120.2(2)
C23 C24 C29 121.1(2)
C40 C44 C45 113.4(2)
C40 C44 C46 110.4(2)
C45 C44 C46 110.0(2)
C40 C44 H44 107.8
C45 C44 H44 107.7
C46 C44 H44 107.5
C38 C37 C36 121.6(2)
C38 C37 H37 119.2
C36 C37 H37 119.2
C38 C39 C40 121.9(2)
C38 C39 H39 119.0
C40 C39 H39 119.1
C16 C20 C22 114.4(2)
C16 C20 C21 111.0(2)
C22 C20 C21 109.8(2)
C16 C20 H20 107.1
C22 C20 H20 107.3
C21 C20 H20 107.0
C17 C18 H18A 109.5
C17 C18 H18B 109.3
H18A C18 H18B 109.5
C17 C18 H18C 109.6
H18A C18 H18C 109.5
H18B C18 H18C 109.5
C37 C38 C39 119.3(2)
C37 C38 H38 120.3
C39 C38 H38 120.4
C1 C6 H6A 109.6
C1 C6 H6B 109.5
H6A C6 H6B 109.5
C1 C6 H6C 109.4
H6A C6 H6C 109.5
H6B C6 H6C 109.5
C5 C10 H10A 109.5
C5 C10 H10B 109.4
H10A C10 H10B 109.5
C5 C10 H10C 109.6
H10A C10 H10C 109.5
H10B C10 H10C 109.5
C27 C28 C23 118.4(3)
C27 C28 C32 121.1(2)
C23 C28 C32 120.5(2)
C41 C43 H43A 109.4
C41 C43 H43B 109.3
H43A C43 H43B 109.5
C41 C43 H43C 109.7
H43A C43 H43C 109.5
H43B C43 H43C 109.5
C44 C46 H46A 109.6
C44 C46 H46B 109.5
H46A C46 H46B 109.5
C44 C46 H46C 109.3
H46A C46 H46C 109.5
H46B C46 H46C 109.5
C26 C25 C24 121.3(3)
C26 C25 H25 119.4
C24 C25 H25 119.3
C26 C27 C28 121.3(3)
C26 C27 H27 119.6
C28 C27 H27 119.1
C13 C14 C15 119.5(2)
C13 C14 H14 120.2
C15 C14 H14 120.3
C14 C15 C16 121.7(2)
C14 C15 H15 119.2
C16 C15 H15 119.1
C24 C29 C31 109.4(2)
C24 C29 C30 114.4(3)
C31 C29 C30 109.8(3)
C24 C29 H29 107.7
C31 C29 H29 107.6
C30 C29 H29 107.7
C44 C45 H45A 109.5
C44 C45 H45B 109.5
H45A C45 H45B 109.5
C44 C45 H45C 109.4
H45A C45 H45C 109.5
H45B C45 H45C 109.5
C3 C8 H8A 109.9
C3 C8 H8B 109.2
H8A C8 H8B 109.5
C3 C8 H8C 109.3
H8A C8 H8C 109.5
H8B C8 H8C 109.5
C41 C42 H42A 109.5
C41 C42 H42B 109.2
H42A C42 H42B 109.5
C41 C42 H42C 109.7
H42A C42 H42C 109.5
H42B C42 H42C 109.5
C28 C32 C34 110.2(2)
C28 C32 C33 114.5(3)
C34 C32 C33 110.2(3)
C28 C32 H32 107.1
C34 C32 H32 107.4
C33 C32 H32 107.2
C2 C7 H7A 109.7
C2 C7 H7B 109.2
H7A C7 H7B 109.5
C2 C7 H7C 109.5
H7A C7 H7C 109.5
H7B C7 H7C 109.5
C27 C26 C25 120.2(3)
C27 C26 H26 119.9
C25 C26 H26 119.9
C4 C9 H9A 109.5
C4 C9 H9B 109.5
H9A C9 H9B 109.5
C4 C9 H9C 109.4
H9A C9 H9C 109.5
H9B C9 H9C 109.5
C29 C31 H31A 109.2
C29 C31 H31B 109.9
H31A C31 H31B 109.5
C29 C31 H31C 109.3
H31A C31 H31C 109.5
H31B C31 H31C 109.5
C20 C21 H21A 109.6
C20 C21 H21B 109.3
H21A C21 H21B 109.5
C20 C21 H21C 109.5
H21A C21 H21C 109.5
H21B C21 H21C 109.5
C32 C34 H34A 109.1
C32 C34 H34B 109.7
H34A C34 H34B 109.5
C32 C34 H34C 109.6
H34A C34 H34C 109.5
H34B C34 H34C 109.5
C20 C22 H22A 109.8
C20 C22 H22B 109.3
H22A C22 H22B 109.5
C20 C22 H22C 109.2
H22A C22 H22C 109.5
H22B C22 H22C 109.5
C32 C33 H33A 109.3
C32 C33 H33B 109.3
H33A C33 H33B 109.5
C32 C33 H33C 109.7
H33A C33 H33C 109.5
H33B C33 H33C 109.5

loop_
_geom_bond_atom_site_label_1
_geom_bond_atom_site_label_2
_geom_bond_distance
Zr1 N2 2.0642(16)
Zr1 N1 2.0740(16)
Zr1 N3 2.0760(15)
Zr1 C5 2.5312(19)
Zr1 C1 2.5439(19)
Zr1 C2 2.553(2)
Zr1 C4 2.566(2)
Zr1 C3 2.573(2)
N3 C35 1.420(2)
N3 H3 0.8599
N2 C23 1.421(3)
N2 H2 0.8599
C35 C40 1.406(3)
C35 C36 1.417(3)
N1 C11 1.419(3)
N1 H1 0.8600
C36 C37 1.392(3)
C36 C41 1.514(3)
C11 C12 1.403(3)
C11 C16 1.417(3)
C16 C15 1.389(3)
C16 C20 1.514(4)
C1 C2 1.405(3)
C1 C5 1.414(3)
C1 C6 1.498(3)
C2 C3 1.412(3)
C2 C7 1.502(3)
C4 C3 1.404(3)
C4 C5 1.412(3)
C4 C9 1.505(3)
C3 C8 1.505(3)
C40 C39 1.393(3)
C40 C44 1.518(3)
C12 C13 1.396(3)
C12 C17 1.520(3)
C5 C10 1.496(3)
C23 C24 1.406(3)
C23 C28 1.411(3)
C30 C29 1.526(4)
C30 H30A 0.9599
C30 H30B 0.9600
C30 H30C 0.9600
C41 C43 1.522(3)
C41 C42 1.523(3)
C41 H41 0.9801
C19 C17 1.531(3)
C19 H19A 0.9599
C19 H19B 0.9600
C19 H19C 0.9601
C13 C14 1.371(4)
C13 H13 0.9301
C17 C18 1.528(3)
C17 H17 0.9800
C24 C25 1.389(3)
C24 C29 1.516(4)
C44 C45 1.525(4)
C44 C46 1.534(4)
C44 H44 0.9800
C37 C38 1.374(3)
C37 H37 0.9300
C39 C38 1.375(3)
C39 H39 0.9300
C20 C22 1.527(4)
C20 C21 1.532(4)
C20 H20 0.9800
C18 H18A 0.9600
C18 H18B 0.9600
C18 H18C 0.9600
C38 H38 0.9300
C6 H6A 0.9600
C6 H6B 0.9601
C6 H6C 0.9600
C10 H10A 0.9600
C10 H10B 0.9600
C10 H10C 0.9600
C28 C27 1.394(4)
C28 C32 1.513(4)
C43 H43A 0.9600
C43 H43B 0.9601
C43 H43C 0.9600
C46 H46A 0.9599
C46 H46B 0.9600
C46 H46C 0.9601
C25 C26 1.375(4)
C25 H25 0.9300
C27 C26 1.364(5)
C27 H27 0.9299
C14 C15 1.376(4)
C14 H14 0.9300
C15 H15 0.9301
C29 C31 1.520(4)
C29 H29 0.9800
C45 H45A 0.9600
C45 H45B 0.9600
C45 H45C 0.9599
C8 H8A 0.9601
C8 H8B 0.9600
C8 H8C 0.9600
C42 H42A 0.9600
C42 H42B 0.9600
C42 H42C 0.9600
C32 C34 1.529(4)
C32 C33 1.537(4)
C32 H32 0.9800
C7 H7A 0.9599
C7 H7B 0.9600
C7 H7C 0.9600
C26 H26 0.9301
C9 H9A 0.9600
C9 H9B 0.9599
C9 H9C 0.9601
C31 H31A 0.9600
C31 H31B 0.9600
C31 H31C 0.9600
C21 H21A 0.9600
C21 H21B 0.9601
C21 H21C 0.9600
C34 H34A 0.9601
C34 H34B 0.9600
C34 H34C 0.9600
C22 H22A 0.9600
C22 H22B 0.9599
C22 H22C 0.9601
C33 H33A 0.9600
C33 H33B 0.9600
C33 H33C 0.9599

loop_
_platon_squeeze_void_nr
_platon_squeeze_void_average_x
_platon_squeeze_void_average_y
_platon_squeeze_void_average_z
_platon_squeeze_void_volume
_platon_squeeze_void_count_electrons
_platon_squeeze_void_content
1 0.314 0.447 0.472 41 4 ' '
2 0.687 0.553 0.529 42 4 ' '
